data_1547515
loop_
_publ_author_name
'Shemet, Andrej'
'Carreira, Erick M.'

_publ_section_title
;
 Total Synthesis of (-)-Rhazinilam and Formal Synthesis of (+)-Eburenine
 and (+)-Aspidospermidine: Asymmetric Cu-Catalyzed Propargylic
 Substitution.
;
_journal_issue 20
_journal_name_full 'Organic letters'
_journal_page_first 5529
_journal_page_last 5532
_journal_paper_doi 10.1021/acs.orglett.7b02619
_journal_volume 19
_journal_year 2017
_chemical_formula_moiety 'C21 H26 N2 O2'
_chemical_formula_sum 'C21 H26 N2 O2'
_chemical_formula_weight 338.44
_chemical_name_systematic
(R)-3a-ethyl-(methoxymethyl)-1,2,3,3a,4,5-hexahydrobenzo[2,3]azonino[6,5,4-hi]indolizin-6(7H)-one
_space_group_crystal_system monoclinic
_space_group_IT_number 14
_space_group_name_Hall '-P 2yn'
_space_group_name_H-M_alt 'P 1 21/n 1'
_symmetry_space_group_name_Hall '-P 2yn'
_symmetry_space_group_name_H-M 'P 1 21/n 1'
_atom_sites_solution_hydrogens geom
_audit_creation_date 2016-10-24
_audit_creation_method
;
Olex2 1.2
(compiled 2016.09.09 svn.r3337 for OlexSys, GUI svn.r5227)
;
_cell_angle_alpha 90
_cell_angle_beta 98.124(2)
_cell_angle_gamma 90
_cell_formula_units_Z 4
_cell_length_a 8.3072(7)
_cell_length_b 23.509(2)
_cell_length_c 8.9287(8)
_cell_measurement_reflns_used 7046
_cell_measurement_temperature 100.0(1)
_cell_measurement_theta_max 33.21
_cell_measurement_theta_min 2.62
_cell_volume 1726.2(3)
_computing_cell_refinement 'Bruker SAINT'
_computing_data_collection 'Bruker APEX2'
_computing_data_reduction 'Bruker SAINT'
_computing_molecular_graphics 'Olex2 (Dolomanov et al., 2009)'
_computing_publication_material 'Olex2 (Dolomanov et al., 2009)'
_computing_structure_refinement 'XL (Sheldrick, 2008)'
_computing_structure_solution 'XS (Sheldrick, 2008)'
_diffrn_ambient_temperature 100.0(1)
_diffrn_detector 'Bruker APEX2 area detector'
_diffrn_detector_area_resol_mean 8.33
_diffrn_detector_type 'CCD area detector'
_diffrn_measured_fraction_theta_full 0.999
_diffrn_measured_fraction_theta_max 0.994
_diffrn_measurement_device 'kappa-stage diffractometer'
_diffrn_measurement_device_type 'Bruker Apex2 Duo (Mo)'
_diffrn_measurement_method '\w and \f scans'
_diffrn_radiation_monochromator 'focusing graphite'
_diffrn_radiation_probe x-ray
_diffrn_radiation_type MoK\a
_diffrn_radiation_wavelength 0.71073
_diffrn_reflns_av_R_equivalents 0.0329
_diffrn_reflns_av_unetI/netI 0.0322
_diffrn_reflns_Laue_measured_fraction_full 0.999
_diffrn_reflns_Laue_measured_fraction_max 0.994
_diffrn_reflns_limit_h_max 12
_diffrn_reflns_limit_h_min -5
_diffrn_reflns_limit_k_max 35
_diffrn_reflns_limit_k_min -36
_diffrn_reflns_limit_l_max 12
_diffrn_reflns_limit_l_min -13
_diffrn_reflns_number 26977
_diffrn_reflns_point_group_measured_fraction_full 0.999
_diffrn_reflns_point_group_measured_fraction_max 0.994
_diffrn_reflns_theta_full 25.242
_diffrn_reflns_theta_max 33.328
_diffrn_reflns_theta_min 2.462
_diffrn_source 'sealed tube'
_diffrn_standards_number 0
_exptl_absorpt_coefficient_mu 0.084
_exptl_absorpt_correction_T_max 0.7465
_exptl_absorpt_correction_T_min 0.7099
_exptl_absorpt_correction_type multi-scan
_exptl_absorpt_process_details
;
SADABS-2014/5 (Bruker,2014/5) was used for absorption correction.
wR2(int) was 0.0440 before and 0.0415 after correction.
The Ratio of minimum to maximum transmission is 0.9510.
The \l/2 correction factor is 0.00150.
;
_exptl_crystal_colour 'clear colourless'
_exptl_crystal_colour_lustre clear
_exptl_crystal_colour_primary colourless
_exptl_crystal_density_diffrn 1.302
_exptl_crystal_description block
_exptl_crystal_F_000 728
_exptl_crystal_size_max 0.24
_exptl_crystal_size_mid 0.105
_exptl_crystal_size_min 0.09
_refine_diff_density_max 0.508
_refine_diff_density_min -0.245
_refine_diff_density_rms 0.054
_refine_ls_extinction_method none
_refine_ls_goodness_of_fit_ref 1.020
_refine_ls_hydrogen_treatment constr
_refine_ls_matrix_type full
_refine_ls_number_parameters 228
_refine_ls_number_reflns 6646
_refine_ls_number_restraints 0
_refine_ls_restrained_S_all 1.020
_refine_ls_R_factor_all 0.0601
_refine_ls_R_factor_gt 0.0434
_refine_ls_shift/su_max 0.001
_refine_ls_shift/su_mean 0.000
_refine_ls_structure_factor_coef Fsqd
_refine_ls_weighting_details 'w=1/[\s^2^(Fo^2^)+(0.0646P)^2^+0.3477P] where P=(Fo^2^+2Fc^2^)/3'
_refine_ls_weighting_scheme calc
_refine_ls_wR_factor_gt 0.1095
_refine_ls_wR_factor_ref 0.1191
_reflns_Friedel_coverage 0.000
_reflns_number_gt 5217
_reflns_number_total 6646
_reflns_threshold_expression 'I > 2\s(I)'
_cod_data_source_file ol7b02619_si_002.cif
_cod_data_source_block mo_ca201016_1_1_0m
_cod_depositor_comments 'Adding full bibliography for 1547514--1547515.cif.'
_cod_database_code 1547515
_shelx_space_group_comment
;
The symmetry employed for this shelxl refinement is uniquely defined
by the following loop, which should always be used as a source of
symmetry information in preference to the above space-group names.
They are only intended as comments.
;
_shelx_estimated_absorpt_t_max 0.992
_shelx_estimated_absorpt_t_min 0.980
_olex2_refinement_description
;
1. Fixed Uiso
 At 1.2 times of:
  All C(H) groups, All C(H,H) groups
 At 1.5 times of:
  All C(H,H,H) groups
2.a Secondary CH2 refined with riding coordinates:
 C1(H1A,H1B), C6(H6A,H6B), C12(H12A,H12B), C13(H13A,H13B), C15(H15A,H15B),
 C17(H17A,H17B), C18(H18A,H18B)
2.b Aromatic/amide H refined with riding coordinates:
 C8(H8), C9(H9), C10(H10), C11(H11), C20(H20), C21(H21)
2.c Idealised Me refined as rotating group:
 C7(H7A,H7B,H7C), C16(H16A,H16B,H16C)
;
_shelx_shelxl_version_number 2014/7
_olex2_date_sample_data_collection 2016-10-21
_olex2_date_sample_submission 2016-10-20
_olex2_submission_original_sample_id ca201016_1_1
_olex2_submission_special_instructions 'No special instructions were received'

loop_
_space_group_symop_operation_xyz
'x, y, z'
'-x+1/2, y+1/2, -z+1/2'
'-x, -y, -z'
'x-1/2, -y-1/2, z-1/2'

loop_
_atom_site_label
_atom_site_type_symbol
_atom_site_fract_x
_atom_site_fract_y
_atom_site_fract_z
_atom_site_U_iso_or_equiv
_atom_site_adp_type
_atom_site_occupancy
_atom_site_site_symmetry_order
_atom_site_calc_flag
_atom_site_refinement_flags_posn
O1 O 0.74015(9) 0.73654(3) 0.77405(9) 0.02038(15) Uani 1 1 d .
O2 O 0.75796(9) 0.60096(3) 0.61467(8) 0.02063(15) Uani 1 1 d .
N1 N 0.22972(9) 0.66009(3) 0.61171(9) 0.01262(14) Uani 1 1 d .
N2 N 0.73663(9) 0.63844(3) 0.84574(9) 0.01245(14) Uani 1 1 d .
C1 C 0.12432(11) 0.64063(4) 0.47651(11) 0.01694(18) Uani 1 1 d .
H1A H 0.1414 0.6647 0.3891 0.020 Uiso 1 1 calc R
H1B H 0.0091 0.6442 0.4921 0.020 Uiso 1 1 calc R
C2 C 0.31567(9) 0.62604(4) 0.72181(10) 0.01055(14) Uani 1 1 d .
C3 C 0.38981(10) 0.66259(4) 0.83407(10) 0.01062(14) Uani 1 1 d .
C4 C 0.49678(10) 0.64926(4) 0.97733(10) 0.01074(15) Uani 1 1 d .
C5 C 0.66326(10) 0.63797(4) 0.98186(10) 0.01110(15) Uani 1 1 d .
C6 C 0.83433(11) 0.68830(4) 0.81992(11) 0.01675(18) Uani 1 1 d .
H6A H 0.9074 0.6973 0.9144 0.020 Uiso 1 1 calc R
H6B H 0.9032 0.6790 0.7414 0.020 Uiso 1 1 calc R
C7 C 0.66291(14) 0.73237(5) 0.62106(12) 0.0250(2) Uani 1 1 d .
H7A H 0.7452 0.7258 0.5545 0.038 Uiso 1 1 calc GR
H7B H 0.6049 0.7679 0.5919 0.038 Uiso 1 1 calc GR
H7C H 0.5856 0.7007 0.6118 0.038 Uiso 1 1 calc GR
C8 C 0.76268(11) 0.62822(4) 1.11906(10) 0.01475(16) Uani 1 1 d .
H8 H 0.8750 0.6204 1.1198 0.018 Uiso 1 1 calc R
C9 C 0.69871(12) 0.62981(4) 1.25448(10) 0.01692(17) Uani 1 1 d .
H9 H 0.7663 0.6226 1.3475 0.020 Uiso 1 1 calc R
C10 C 0.53444(12) 0.64204(4) 1.25255(11) 0.01731(18) Uani 1 1 d .
H10 H 0.4899 0.6441 1.3447 0.021 Uiso 1 1 calc R
C11 C 0.43574(11) 0.65123(4) 1.11576(10) 0.01489(16) Uani 1 1 d .
H11 H 0.3236 0.6591 1.1160 0.018 Uiso 1 1 calc R
C12 C 0.16191(12) 0.57899(4) 0.44354(11) 0.01766(18) Uani 1 1 d .
H12A H 0.2688 0.5764 0.4071 0.021 Uiso 1 1 calc R
H12B H 0.0781 0.5638 0.3637 0.021 Uiso 1 1 calc R
C13 C 0.16440(11) 0.54406(4) 0.58821(11) 0.01645(17) Uani 1 1 d .
H13A H 0.1767 0.5033 0.5642 0.020 Uiso 1 1 calc R
H13B H 0.0591 0.5488 0.6267 0.020 Uiso 1 1 calc R
C14 C 0.30382(10) 0.56169(4) 0.71369(10) 0.01170(15) Uani 1 1 d .
C15 C 0.26836(11) 0.53744(4) 0.86699(11) 0.01485(16) Uani 1 1 d .
H15A H 0.2567 0.4956 0.8572 0.018 Uiso 1 1 calc R
H15B H 0.3637 0.5451 0.9442 0.018 Uiso 1 1 calc R
C16 C 0.11706(12) 0.56101(5) 0.92462(12) 0.02051(19) Uani 1 1 d .
H16A H 0.1201 0.6027 0.9230 0.031 Uiso 1 1 calc GR
H16B H 0.1145 0.5479 1.0284 0.031 Uiso 1 1 calc GR
H16C H 0.0196 0.5476 0.8595 0.031 Uiso 1 1 calc GR
C17 C 0.46003(11) 0.53314(4) 0.67287(11) 0.01432(16) Uani 1 1 d .
H17A H 0.4412 0.4916 0.6681 0.017 Uiso 1 1 calc R
H17B H 0.4746 0.5457 0.5698 0.017 Uiso 1 1 calc R
C18 C 0.62037(11) 0.54376(4) 0.77697(11) 0.01396(16) Uani 1 1 d .
H18A H 0.5978 0.5469 0.8826 0.017 Uiso 1 1 calc R
H18B H 0.6929 0.5106 0.7714 0.017 Uiso 1 1 calc R
C19 C 0.70751(10) 0.59704(4) 0.73713(10) 0.01362(16) Uani 1 1 d .
C20 C 0.24491(11) 0.71614(4) 0.65320(11) 0.01522(17) Uani 1 1 d .
H20 H 0.1959 0.7475 0.5971 0.018 Uiso 1 1 calc R
C21 C 0.34322(11) 0.71908(4) 0.78979(11) 0.01408(16) Uani 1 1 d .
H21 H 0.3747 0.7528 0.8450 0.017 Uiso 1 1 calc R

loop_
_atom_site_aniso_label
_atom_site_aniso_U_11
_atom_site_aniso_U_22
_atom_site_aniso_U_33
_atom_site_aniso_U_23
_atom_site_aniso_U_13
_atom_site_aniso_U_12
O1 0.0233(3) 0.0179(3) 0.0193(3) 0.0032(3) 0.0011(3) -0.0046(3)
O2 0.0221(3) 0.0289(4) 0.0119(3) -0.0027(3) 0.0058(2) -0.0026(3)
N1 0.0126(3) 0.0129(3) 0.0114(3) 0.0022(3) -0.0018(2) -0.0004(2)
N2 0.0115(3) 0.0159(4) 0.0101(3) -0.0006(3) 0.0020(2) -0.0023(2)
C1 0.0161(4) 0.0207(5) 0.0122(4) 0.0027(3) -0.0045(3) -0.0016(3)
C2 0.0102(3) 0.0109(4) 0.0101(3) 0.0014(3) 0.0001(3) 0.0001(3)
C3 0.0108(3) 0.0109(4) 0.0102(3) 0.0000(3) 0.0015(3) 0.0002(3)
C4 0.0129(3) 0.0100(3) 0.0091(3) -0.0007(3) 0.0009(3) -0.0009(3)
C5 0.0130(3) 0.0115(4) 0.0087(3) -0.0003(3) 0.0009(3) -0.0013(3)
C6 0.0139(4) 0.0204(4) 0.0158(4) 0.0011(3) 0.0016(3) -0.0052(3)
C7 0.0254(5) 0.0307(6) 0.0183(5) 0.0101(4) 0.0013(4) -0.0046(4)
C8 0.0146(3) 0.0168(4) 0.0119(4) 0.0008(3) -0.0014(3) -0.0011(3)
C9 0.0214(4) 0.0187(4) 0.0094(4) 0.0011(3) -0.0021(3) -0.0035(3)
C10 0.0227(4) 0.0199(5) 0.0097(4) -0.0012(3) 0.0035(3) -0.0047(3)
C11 0.0164(4) 0.0169(4) 0.0119(4) -0.0019(3) 0.0038(3) -0.0007(3)
C12 0.0184(4) 0.0208(5) 0.0125(4) -0.0010(3) -0.0023(3) -0.0048(3)
C13 0.0165(4) 0.0164(4) 0.0152(4) 0.0000(3) -0.0023(3) -0.0059(3)
C14 0.0130(3) 0.0106(4) 0.0112(4) 0.0001(3) 0.0003(3) -0.0012(3)
C15 0.0165(4) 0.0133(4) 0.0147(4) 0.0032(3) 0.0019(3) -0.0015(3)
C16 0.0171(4) 0.0253(5) 0.0202(5) 0.0058(4) 0.0061(3) -0.0008(3)
C17 0.0161(4) 0.0126(4) 0.0139(4) -0.0029(3) 0.0010(3) 0.0006(3)
C18 0.0149(4) 0.0128(4) 0.0139(4) -0.0008(3) 0.0011(3) 0.0026(3)
C19 0.0111(3) 0.0177(4) 0.0119(4) -0.0015(3) 0.0012(3) 0.0012(3)
C20 0.0165(4) 0.0126(4) 0.0160(4) 0.0035(3) 0.0002(3) 0.0019(3)
C21 0.0163(4) 0.0111(4) 0.0148(4) -0.0001(3) 0.0022(3) 0.0010(3)

loop_
_atom_type_symbol
_atom_type_description
_atom_type_scat_dispersion_real
_atom_type_scat_dispersion_imag
_atom_type_scat_source
C C 0.0033 0.0016 'International Tables Vol C Tables 4.2.6.8 and 6.1.1.4'
H H 0.0000 0.0000 'International Tables Vol C Tables 4.2.6.8 and 6.1.1.4'
N N 0.0061 0.0033 'International Tables Vol C Tables 4.2.6.8 and 6.1.1.4'
O O 0.0106 0.0060 'International Tables Vol C Tables 4.2.6.8 and 6.1.1.4'

loop_
_geom_angle_atom_site_label_1
_geom_angle_atom_site_label_2
_geom_angle_atom_site_label_3
_geom_angle
C6 O1 C7 112.33(8)
C2 N1 C1 126.44(8)
C20 N1 C1 123.12(8)
C20 N1 C2 110.21(7)
C5 N2 C6 116.83(7)
C19 N2 C5 122.69(7)
C19 N2 C6 120.26(7)
N1 C1 H1A 109.6
N1 C1 H1B 109.6
N1 C1 C12 110.07(8)
H1A C1 H1B 108.2
C12 C1 H1A 109.6
C12 C1 H1B 109.6
N1 C2 C3 106.55(8)
N1 C2 C14 121.26(7)
C3 C2 C14 131.86(8)
C2 C3 C4 129.70(8)
C2 C3 C21 107.45(8)
C21 C3 C4 122.84(8)
C5 C4 C3 122.17(7)
C11 C4 C3 120.39(8)
C11 C4 C5 117.31(8)
C4 C5 N2 120.61(7)
C8 C5 N2 118.37(7)
C8 C5 C4 120.98(8)
O1 C6 N2 113.21(7)
O1 C6 H6A 108.9
O1 C6 H6B 108.9
N2 C6 H6A 108.9
N2 C6 H6B 108.9
H6A C6 H6B 107.7
O1 C7 H7A 109.5
O1 C7 H7B 109.5
O1 C7 H7C 109.5
H7A C7 H7B 109.5
H7A C7 H7C 109.5
H7B C7 H7C 109.5
C5 C8 H8 119.7
C9 C8 C5 120.53(8)
C9 C8 H8 119.7
C8 C9 H9 120.3
C8 C9 C10 119.33(8)
C10 C9 H9 120.3
C9 C10 H10 120.0
C11 C10 C9 119.93(8)
C11 C10 H10 120.0
C4 C11 H11 119.1
C10 C11 C4 121.90(8)
C10 C11 H11 119.1
C1 C12 H12A 109.9
C1 C12 H12B 109.9
C1 C12 C13 109.10(8)
H12A C12 H12B 108.3
C13 C12 H12A 109.9
C13 C12 H12B 109.9
C12 C13 H13A 109.0
C12 C13 H13B 109.0
C12 C13 C14 112.76(7)
H13A C13 H13B 107.8
C14 C13 H13A 109.0
C14 C13 H13B 109.0
C2 C14 C13 109.76(7)
C2 C14 C15 110.11(7)
C2 C14 C17 113.10(7)
C15 C14 C13 108.93(7)
C15 C14 C17 108.58(7)
C17 C14 C13 106.22(7)
C14 C15 H15A 108.4
C14 C15 H15B 108.4
H15A C15 H15B 107.4
C16 C15 C14 115.62(8)
C16 C15 H15A 108.4
C16 C15 H15B 108.4
C15 C16 H16A 109.5
C15 C16 H16B 109.5
C15 C16 H16C 109.5
H16A C16 H16B 109.5
H16A C16 H16C 109.5
H16B C16 H16C 109.5
C14 C17 H17A 107.8
C14 C17 H17B 107.8
H17A C17 H17B 107.1
C18 C17 C14 118.14(7)
C18 C17 H17A 107.8
C18 C17 H17B 107.8
C17 C18 H18A 108.9
C17 C18 H18B 108.9
H18A C18 H18B 107.7
C19 C18 C17 113.30(8)
C19 C18 H18A 108.9
C19 C18 H18B 108.9
O2 C19 N2 121.87(9)
O2 C19 C18 120.38(9)
N2 C19 C18 117.61(8)
N1 C20 H20 126.0
N1 C20 C21 108.05(8)
C21 C20 H20 126.0
C3 C21 H21 126.1
C20 C21 C3 107.73(8)
C20 C21 H21 126.1

loop_
_geom_bond_atom_site_label_1
_geom_bond_atom_site_label_2
_geom_bond_distance
O1 C6 1.4054(13)
O1 C7 1.4281(13)
O2 C19 1.2284(11)
N1 C1 1.4610(12)
N1 C2 1.3852(11)
N1 C20 1.3696(12)
N2 C5 1.4346(11)
N2 C6 1.4624(12)
N2 C19 1.3711(12)
C1 H1A 0.9900
C1 H1B 0.9900
C1 C12 1.5199(15)
C2 C3 1.3955(12)
C2 C14 1.5172(12)
C3 C4 1.4841(12)
C3 C21 1.4238(12)
C4 C5 1.4032(12)
C4 C11 1.4014(12)
C5 C8 1.3962(12)
C6 H6A 0.9900
C6 H6B 0.9900
C7 H7A 0.9800
C7 H7B 0.9800
C7 H7C 0.9800
C8 H8 0.9500
C8 C9 1.3883(13)
C9 H9 0.9500
C9 C10 1.3923(14)
C10 H10 0.9500
C10 C11 1.3884(13)
C11 H11 0.9500
C12 H12A 0.9900
C12 H12B 0.9900
C12 C13 1.5282(14)
C13 H13A 0.9900
C13 H13B 0.9900
C13 C14 1.5497(13)
C14 C15 1.5489(13)
C14 C17 1.5495(12)
C15 H15A 0.9900
C15 H15B 0.9900
C15 C16 1.5279(13)
C16 H16A 0.9800
C16 H16B 0.9800
C16 H16C 0.9800
C17 H17A 0.9900
C17 H17B 0.9900
C17 C18 1.5332(13)
C18 H18A 0.9900
C18 H18B 0.9900
C18 C19 1.5141(13)
C20 H20 0.9500
C20 C21 1.3702(13)
C21 H21 0.9500

loop_
_geom_torsion_atom_site_label_1
_geom_torsion_atom_site_label_2
_geom_torsion_atom_site_label_3
_geom_torsion_atom_site_label_4
_geom_torsion
N1 C1 C12 C13 49.43(10)
N1 C2 C3 C4 -179.63(8)
N1 C2 C3 C21 1.20(9)
N1 C2 C14 C13 -10.28(11)
N1 C2 C14 C15 -130.20(8)
N1 C2 C14 C17 108.13(9)
N1 C20 C21 C3 -0.18(10)
N2 C5 C8 C9 177.18(9)
C1 N1 C2 C3 -175.91(8)
C1 N1 C2 C14 -1.79(13)
C1 N1 C20 C21 175.73(8)
C1 C12 C13 C14 -64.98(10)
C2 N1 C1 C12 -18.45(12)
C2 N1 C20 C21 0.96(10)
C2 C3 C4 C5 80.92(12)
C2 C3 C4 C11 -103.29(11)
C2 C3 C21 C20 -0.65(10)
C2 C14 C15 C16 55.83(10)
C2 C14 C17 C18 58.71(11)
C3 C2 C14 C13 162.14(9)
C3 C2 C14 C15 42.23(12)
C3 C2 C14 C17 -79.45(11)
C3 C4 C5 N2 -0.55(13)
C3 C4 C5 C8 176.93(8)
C3 C4 C11 C10 -176.44(9)
C4 C3 C21 C20 -179.88(8)
C4 C5 C8 C9 -0.36(14)
C5 N2 C6 O1 -75.13(10)
C5 N2 C19 O2 172.52(8)
C5 N2 C19 C18 -11.69(12)
C5 C4 C11 C10 -0.45(14)
C5 C8 C9 C10 -0.89(15)
C6 N2 C5 C4 103.61(10)
C6 N2 C5 C8 -73.94(11)
C6 N2 C19 O2 -1.92(13)
C6 N2 C19 C18 173.87(8)
C7 O1 C6 N2 -73.72(10)
C8 C9 C10 C11 1.44(15)
C9 C10 C11 C4 -0.78(15)
C11 C4 C5 N2 -176.47(8)
C11 C4 C5 C8 1.01(13)
C12 C13 C14 C2 43.16(10)
C12 C13 C14 C15 163.79(8)
C12 C13 C14 C17 -79.43(10)
C13 C14 C15 C16 -64.58(10)
C13 C14 C17 C18 179.16(8)
C14 C2 C3 C4 7.12(15)
C14 C2 C3 C21 -172.04(8)
C14 C17 C18 C19 -86.78(10)
C15 C14 C17 C18 -63.82(10)
C17 C14 C15 C16 -179.84(8)
C17 C18 C19 O2 -63.70(11)
C17 C18 C19 N2 120.45(9)
C19 N2 C5 C4 -71.01(12)
C19 N2 C5 C8 111.44(10)
C19 N2 C6 O1 99.62(10)
C20 N1 C1 C12 167.65(8)
C20 N1 C2 C3 -1.35(9)
C20 N1 C2 C14 172.77(7)
C21 C3 C4 C5 -100.03(10)
C21 C3 C4 C11 75.76(11)
